data_7132363
loop_
_publ_author_name
'He, Jiwen'
'Li, Xiaohua'
'He, Qiuqin'
'Fan, Renhua'

_publ_section_title
;
 Cascade alkyl migration in 2-alkynylanilines for the synthesis of
 benzenoid ring multi-functionalized indoles.
;
_journal_issue 1
_journal_name_full 'Chemical communications (Cambridge, England)'
_journal_page_first 71
_journal_page_last 74
_journal_paper_doi 10.1039/d3cc04815b
_journal_volume 60
_journal_year 2023
_chemical_formula_sum 'C27.5 H28 Cl N O3 S'
_chemical_formula_weight 488.02
_space_group_crystal_system monoclinic
_space_group_IT_number 15
_space_group_name_Hall '-C 2yc'
_space_group_name_H-M_alt 'C 1 2/c 1'
_atom_sites_solution_hydrogens geom
_audit_creation_method SHELXL-2019/2
_audit_update_record
;
2023-09-12 deposited with the CCDC.	2023-11-16 downloaded from the CCDC.
;
_cell_angle_alpha 90
_cell_angle_beta 107.401(2)
_cell_angle_gamma 90
_cell_formula_units_Z 8
_cell_length_a 18.9459(9)
_cell_length_b 9.6231(4)
_cell_length_c 28.0552(13)
_cell_measurement_reflns_used 9836
_cell_measurement_temperature 173(2)
_cell_measurement_theta_max 56.94
_cell_measurement_theta_min 3.31
_cell_volume 4880.9(4)
_computing_cell_refinement 'Bruker SAINT'
_computing_data_collection 'Bruker APEX2'
_computing_data_reduction 'Bruker SAINT'
_computing_molecular_graphics 'Bruker SHELXTL'
_computing_publication_material 'Bruker SHELXTL'
_computing_structure_refinement 'SHELXL-2019/2 (Sheldrick, 2019)'
_computing_structure_solution 'SHELXT 2018/2 (Sheldrick, 2018)'
_diffrn_ambient_temperature 173(2)
_diffrn_measured_fraction_theta_full 0.997
_diffrn_measured_fraction_theta_max 0.994
_diffrn_measurement_device_type 'Bruker APEX-II CCD'
_diffrn_measurement_method '\f and \w scans'
_diffrn_radiation_type GaK\a
_diffrn_radiation_wavelength 1.34139
_diffrn_reflns_av_R_equivalents 0.0395
_diffrn_reflns_av_unetI/netI 0.0319
_diffrn_reflns_Laue_measured_fraction_full 0.997
_diffrn_reflns_Laue_measured_fraction_max 0.994
_diffrn_reflns_limit_h_max 23
_diffrn_reflns_limit_h_min -23
_diffrn_reflns_limit_k_max 12
_diffrn_reflns_limit_k_min -12
_diffrn_reflns_limit_l_max 35
_diffrn_reflns_limit_l_min -32
_diffrn_reflns_number 24580
_diffrn_reflns_point_group_measured_fraction_full 0.997
_diffrn_reflns_point_group_measured_fraction_max 0.994
_diffrn_reflns_theta_full 53.594
_diffrn_reflns_theta_max 56.959
_diffrn_reflns_theta_min 4.528
_exptl_absorpt_coefficient_mu 1.595
_exptl_absorpt_correction_T_max 0.752
_exptl_absorpt_correction_T_min 0.546
_exptl_absorpt_correction_type multi-scan
_exptl_absorpt_process_details sadabs
_exptl_crystal_colour colorless
_exptl_crystal_density_diffrn 1.328
_exptl_crystal_description sheet
_exptl_crystal_F_000 2056
_exptl_crystal_size_max 0.200
_exptl_crystal_size_mid 0.110
_exptl_crystal_size_min 0.040
_refine_diff_density_max 0.496
_refine_diff_density_min -0.553
_refine_diff_density_rms 0.055
_refine_ls_extinction_method none
_refine_ls_goodness_of_fit_ref 1.058
_refine_ls_hydrogen_treatment constr
_refine_ls_matrix_type full
_refine_ls_number_parameters 318
_refine_ls_number_reflns 4953
_refine_ls_number_restraints 20
_refine_ls_restrained_S_all 1.059
_refine_ls_R_factor_all 0.0481
_refine_ls_R_factor_gt 0.0429
_refine_ls_shift/su_max 0.002
_refine_ls_shift/su_mean 0.000
_refine_ls_structure_factor_coef Fsqd
_refine_ls_weighting_details 'w=1/[\s^2^(Fo^2^)+(0.0508P)^2^+5.9890P] where P=(Fo^2^+2Fc^2^)/3'
_refine_ls_weighting_scheme calc
_refine_ls_wR_factor_gt 0.1097
_refine_ls_wR_factor_ref 0.1138
_reflns_Friedel_coverage 0.000
_reflns_number_gt 4418
_reflns_number_total 4953
_reflns_threshold_expression 'I > 2\s(I)'
_cod_data_source_file d3cc04815b2.cif
_cod_data_source_block ga_221026b_a
_cod_depositor_comments 'Adding full bibliography for 7132361--7132365.cif.'
_cod_original_sg_symbol_H-M 'C 2/c'
_cod_original_formula_sum 'C27.50 H28 Cl N O3 S'
_cod_database_code 7132363
_shelx_shelxl_version_number 2019/2
_shelx_space_group_comment
; 
The symmetry employed for this shelxl refinement is uniquely defined 
by the following loop, which should always be used as a source of 
symmetry information in preference to the above space-group names. 
They are only intended as comments. 
;
_shelx_estimated_absorpt_t_min 0.741
_shelx_estimated_absorpt_t_max 0.939

loop_
_space_group_symop_operation_xyz
'x, y, z'
'-x, y, -z+1/2'
'x+1/2, y+1/2, z'
'-x+1/2, y+1/2, -z+1/2'
'-x, -y, -z'
'x, -y, z-1/2'
'-x+1/2, -y+1/2, -z'
'x+1/2, -y+1/2, z-1/2'

loop_
_atom_site_label
_atom_site_type_symbol
_atom_site_fract_x
_atom_site_fract_y
_atom_site_fract_z
_atom_site_U_iso_or_equiv
_atom_site_adp_type
_atom_site_occupancy
_atom_site_site_symmetry_order
_atom_site_calc_flag
_atom_site_refinement_flags_posn
_atom_site_refinement_flags_adp
_atom_site_refinement_flags_occupancy
_atom_site_disorder_assembly
_atom_site_disorder_group
S1 S 0.18569(2) 0.62959(4) 0.58168(2) 0.02371(12) Uani 1 1 d . . . . .
O1 O 0.23461(6) 0.73884(12) 0.57769(4) 0.0317(3) Uani 1 1 d . . . . .
O2 O 0.12685(6) 0.65821(12) 0.60239(4) 0.0295(3) Uani 1 1 d . . . . .
O3 O 0.09436(7) 0.05564(12) 0.67096(5) 0.0377(3) Uani 1 1 d . . . . .
N1 N 0.23909(7) 0.50213(14) 0.61773(5) 0.0240(3) Uani 1 1 d . . . . .
C1 C 0.28082(9) 0.42594(18) 0.59050(6) 0.0273(3) Uani 1 1 d . . . . .
C2 C 0.26155(9) 0.29050(18) 0.58776(6) 0.0294(4) Uani 1 1 d . . . . .
H2 H 0.280110 0.220347 0.570906 0.035 Uiso 1 1 calc R U . . .
C3 C 0.20811(9) 0.26937(17) 0.61460(6) 0.0266(3) Uani 1 1 d . . . . .
C4 C 0.17377(9) 0.15041(17) 0.62548(6) 0.0298(4) Uani 1 1 d . . . . .
H4 H 0.179925 0.062672 0.611715 0.036 Uiso 1 1 calc R U . . .
C5 C 0.13037(9) 0.16494(17) 0.65706(6) 0.0293(4) Uani 1 1 d . . . . .
C6 C 0.12281(9) 0.29364(17) 0.67964(6) 0.0266(3) Uani 1 1 d . . . . .
C7 C 0.07894(10) 0.30035(19) 0.71662(7) 0.0336(4) Uani 1 1 d . . . . .
H7A H 0.046583 0.217548 0.712062 0.040 Uiso 1 1 calc R U . . .
H7B H 0.046711 0.383487 0.709281 0.040 Uiso 1 1 calc R U . . .
C8 C 0.12724(11) 0.3067(2) 0.77117(7) 0.0427(5) Uani 1 1 d . . . . .
H8A H 0.097422 0.276836 0.792923 0.051 Uiso 1 1 calc R U . . .
H8B H 0.168712 0.240266 0.776002 0.051 Uiso 1 1 calc R U . . .
C9 C 0.15857(12) 0.4506(2) 0.78734(7) 0.0449(5) Uani 1 1 d . . . . .
H9A H 0.188913 0.445632 0.822795 0.054 Uiso 1 1 calc R U . . .
H9B H 0.116787 0.514288 0.785437 0.054 Uiso 1 1 calc R U . . .
C10 C 0.20575(10) 0.5140(2) 0.75736(7) 0.0388(4) Uani 1 1 d . . . . .
H10A H 0.248014 0.451175 0.759679 0.047 Uiso 1 1 calc R U . . .
H10B H 0.226201 0.603177 0.773177 0.047 Uiso 1 1 calc R U . . .
C11 C 0.16578(9) 0.54122(17) 0.70190(6) 0.0283(3) Uani 1 1 d . . . . .
H11A H 0.115572 0.577335 0.698477 0.034 Uiso 1 1 calc R U . . .
H11B H 0.193001 0.613488 0.689429 0.034 Uiso 1 1 calc R U . . .
C12 C 0.15944(8) 0.41180(16) 0.67007(6) 0.0243(3) Uani 1 1 d . . . . .
C13 C 0.19757(8) 0.39768(16) 0.63478(6) 0.0237(3) Uani 1 1 d . . . . .
C14 C 0.14790(8) 0.55065(16) 0.52307(6) 0.0233(3) Uani 1 1 d . . . . .
C15 C 0.09181(9) 0.45230(17) 0.51730(6) 0.0273(3) Uani 1 1 d . . . . .
H15 H 0.074507 0.427886 0.544667 0.033 Uiso 1 1 calc R U . . .
C16 C 0.06190(9) 0.39107(18) 0.47110(6) 0.0295(4) Uani 1 1 d . . . . .
H16 H 0.024252 0.322973 0.467009 0.035 Uiso 1 1 calc R U . . .
C17 C 0.08586(9) 0.42721(18) 0.43039(6) 0.0285(4) Uani 1 1 d . . . . .
C18 C 0.14231(9) 0.52530(17) 0.43735(6) 0.0290(3) Uani 1 1 d . . . . .
H18 H 0.159486 0.550290 0.409988 0.035 Uiso 1 1 calc R U . . .
C19 C 0.17366(9) 0.58672(17) 0.48340(6) 0.0273(3) Uani 1 1 d . . . . .
H19 H 0.212351 0.652779 0.487791 0.033 Uiso 1 1 calc R U . . .
C20 C 0.05117(11) 0.3616(2) 0.38001(7) 0.0418(5) Uani 1 1 d . . . . .
H20A H 0.062229 0.261937 0.381880 0.063 Uiso 1 1 calc R U . . .
H20B H 0.071266 0.405058 0.355246 0.063 Uiso 1 1 calc R U . . .
H20C H -0.002524 0.375257 0.370147 0.063 Uiso 1 1 calc R U . . .
C21 C 0.33820(9) 0.49494(19) 0.57354(6) 0.0300(4) Uani 1 1 d . . . . .
C22 C 0.35069(11) 0.4551(2) 0.52897(7) 0.0406(4) Uani 1 1 d . . . . .
H22 H 0.320862 0.385266 0.508709 0.049 Uiso 1 1 calc R U . . .
C23 C 0.40684(12) 0.5178(3) 0.51424(9) 0.0525(6) Uani 1 1 d . . . . .
H23 H 0.414869 0.490922 0.483690 0.063 Uiso 1 1 calc R U . . .
C24 C 0.45095(12) 0.6183(2) 0.54331(9) 0.0513(6) Uani 1 1 d . . . . .
H24 H 0.489124 0.660618 0.532832 0.062 Uiso 1 1 calc R U . . .
C25 C 0.43957(10) 0.6574(2) 0.58771(9) 0.0435(5) Uani 1 1 d . . . . .
H25 H 0.470363 0.725963 0.608052 0.052 Uiso 1 1 calc R U . . .
C26 C 0.38337(9) 0.5970(2) 0.60275(7) 0.0348(4) Uani 1 1 d . . . . .
H26 H 0.375493 0.625245 0.633209 0.042 Uiso 1 1 calc R U . . .
C27 C 0.09995(12) -0.07648(19) 0.64908(8) 0.0446(5) Uani 1 1 d . . . . .
H27A H 0.078349 -0.070539 0.612743 0.067 Uiso 1 1 calc R U . . .
H27B H 0.073212 -0.146312 0.662375 0.067 Uiso 1 1 calc R U . . .
H27C H 0.152120 -0.103154 0.657117 0.067 Uiso 1 1 calc R U . . .
Cl1 Cl 0.38635(12) 0.3595(2) 0.71645(6) 0.0900(5) Uani 0.5 1 d D U P A -1
C28 C 0.4720(3) 0.4307(5) 0.7362(2) 0.0642(15) Uani 0.5 1 d D U P A -1
H28A H 0.472379 0.503423 0.761253 0.077 Uiso 0.5 1 calc R U P A -1
H28B H 0.482607 0.476443 0.707489 0.077 Uiso 0.5 1 calc R U P A -1
Cl2 Cl 0.54279(15) 0.3101(3) 0.76275(9) 0.1397(11) Uani 0.5 1 d D U P A -1

loop_
_atom_site_aniso_label
_atom_site_aniso_U_11
_atom_site_aniso_U_22
_atom_site_aniso_U_33
_atom_site_aniso_U_23
_atom_site_aniso_U_13
_atom_site_aniso_U_12
S1 0.0269(2) 0.0215(2) 0.0243(2) -0.00235(14) 0.01008(15) -0.00062(14)
O1 0.0361(6) 0.0245(6) 0.0354(6) -0.0032(5) 0.0122(5) -0.0067(5)
O2 0.0319(6) 0.0292(6) 0.0310(6) -0.0023(5) 0.0149(5) 0.0046(5)
O3 0.0452(7) 0.0233(6) 0.0445(7) 0.0010(5) 0.0131(6) -0.0060(5)
N1 0.0241(6) 0.0265(7) 0.0223(6) -0.0019(5) 0.0085(5) 0.0011(5)
C1 0.0242(7) 0.0343(9) 0.0232(8) -0.0040(6) 0.0067(6) 0.0043(6)
C2 0.0282(8) 0.0320(9) 0.0272(8) -0.0062(7) 0.0071(6) 0.0065(7)
C3 0.0262(7) 0.0267(8) 0.0239(8) -0.0029(6) 0.0029(6) 0.0036(6)
C4 0.0327(8) 0.0222(8) 0.0308(9) -0.0028(6) 0.0041(7) 0.0036(6)
C5 0.0296(8) 0.0237(8) 0.0300(9) 0.0033(6) 0.0018(7) -0.0013(6)
C6 0.0264(8) 0.0268(8) 0.0249(8) 0.0019(6) 0.0051(6) 0.0002(6)
C7 0.0337(9) 0.0326(9) 0.0375(10) 0.0031(7) 0.0153(7) -0.0024(7)
C8 0.0483(11) 0.0527(12) 0.0326(10) 0.0110(9) 0.0204(8) 0.0038(9)
C9 0.0504(11) 0.0627(13) 0.0242(9) -0.0018(9) 0.0151(8) -0.0044(10)
C10 0.0378(9) 0.0533(11) 0.0247(9) -0.0083(8) 0.0084(7) -0.0076(8)
C11 0.0334(8) 0.0282(8) 0.0251(8) -0.0052(6) 0.0114(7) -0.0039(7)
C12 0.0252(7) 0.0250(8) 0.0209(7) -0.0007(6) 0.0040(6) 0.0006(6)
C13 0.0244(7) 0.0235(7) 0.0217(7) -0.0007(6) 0.0047(6) -0.0004(6)
C14 0.0244(7) 0.0225(7) 0.0231(7) -0.0005(6) 0.0074(6) 0.0022(6)
C15 0.0253(7) 0.0304(8) 0.0275(8) 0.0019(6) 0.0102(6) -0.0005(6)
C16 0.0236(8) 0.0324(9) 0.0325(9) -0.0018(7) 0.0084(7) -0.0039(6)
C17 0.0246(7) 0.0324(9) 0.0265(8) -0.0023(7) 0.0045(6) 0.0040(6)
C18 0.0322(8) 0.0319(8) 0.0252(8) 0.0015(7) 0.0123(7) 0.0004(7)
C19 0.0293(8) 0.0255(8) 0.0289(8) 0.0004(6) 0.0115(6) -0.0028(6)
C20 0.0361(10) 0.0556(12) 0.0313(10) -0.0115(8) 0.0066(8) -0.0054(9)
C21 0.0249(8) 0.0387(9) 0.0275(8) 0.0019(7) 0.0095(6) 0.0070(7)
C22 0.0358(9) 0.0561(12) 0.0325(10) -0.0018(8) 0.0141(8) 0.0097(9)
C23 0.0498(12) 0.0735(16) 0.0451(12) 0.0121(11) 0.0309(10) 0.0197(11)
C24 0.0361(10) 0.0603(14) 0.0662(15) 0.0209(11) 0.0288(10) 0.0103(10)
C25 0.0268(9) 0.0454(11) 0.0580(13) 0.0094(9) 0.0120(8) 0.0031(8)
C26 0.0276(8) 0.0423(10) 0.0341(9) 0.0017(8) 0.0087(7) 0.0020(7)
C27 0.0592(12) 0.0238(9) 0.0483(11) -0.0030(8) 0.0122(10) -0.0095(8)
Cl1 0.1116(14) 0.1053(13) 0.0548(8) -0.0154(8) 0.0274(9) -0.0164(10)
C28 0.094(4) 0.044(2) 0.074(4) 0.014(2) 0.054(3) 0.023(2)
Cl2 0.152(2) 0.191(3) 0.0971(15) 0.0792(17) 0.0686(15) 0.0939(19)

loop_
_atom_type_symbol
_atom_type_description
_atom_type_scat_dispersion_real
_atom_type_scat_dispersion_imag
_atom_type_scat_source
C C 0.0137 0.0067 'International Tables Vol C Tables 4.2.6.8 and 6.1.1.4'
H H 0.0000 0.0000 'International Tables Vol C Tables 4.2.6.8 and 6.1.1.4'
N N 0.0241 0.0134 'International Tables Vol C Tables 4.2.6.8 and 6.1.1.4'
O O 0.0389 0.0241 'International Tables Vol C Tables 4.2.6.8 and 6.1.1.4'
S S 0.2925 0.4295 'International Tables Vol C Tables 4.2.6.8 and 6.1.1.4'
Cl Cl 0.3281 0.5435 'International Tables Vol C Tables 4.2.6.8 and 6.1.1.4'

loop_
_geom_angle_atom_site_label_1
_geom_angle_atom_site_label_2
_geom_angle_atom_site_label_3
_geom_angle
_geom_angle_site_symmetry_1
_geom_angle_site_symmetry_3
_geom_angle_publ_flag
O1 S1 O2 119.56(7) . . ?
O1 S1 N1 106.90(7) . . ?
O2 S1 N1 107.01(7) . . ?
O1 S1 C14 109.70(7) . . ?
O2 S1 C14 108.33(7) . . ?
N1 S1 C14 104.24(7) . . ?
C5 O3 C27 116.92(15) . . ?
C13 N1 C1 105.03(12) . . ?
C13 N1 S1 114.20(10) . . ?
C1 N1 S1 111.66(10) . . ?
C2 C1 N1 109.70(14) . . ?
C2 C1 C21 129.19(15) . . ?
N1 C1 C21 120.96(15) . . ?
C1 C2 C3 109.02(14) . . ?
C4 C3 C13 120.27(15) . . ?
C4 C3 C2 132.42(15) . . ?
C13 C3 C2 107.10(14) . . ?
C5 C4 C3 117.54(15) . . ?
O3 C5 C4 123.05(15) . . ?
O3 C5 C6 114.67(15) . . ?
C4 C5 C6 122.20(15) . . ?
C12 C6 C5 120.13(15) . . ?
C12 C6 C7 120.18(15) . . ?
C5 C6 C7 119.57(15) . . ?
C6 C7 C8 113.61(14) . . ?
C9 C8 C7 113.40(16) . . ?
C8 C9 C10 116.13(17) . . ?
C9 C10 C11 115.72(15) . . ?
C12 C11 C10 112.64(14) . . ?
C13 C12 C6 116.65(14) . . ?
C13 C12 C11 122.08(14) . . ?
C6 C12 C11 120.72(14) . . ?
C12 C13 C3 122.71(15) . . ?
C12 C13 N1 128.04(14) . . ?
C3 C13 N1 108.84(14) . . ?
C19 C14 C15 121.02(15) . . ?
C19 C14 S1 120.01(12) . . ?
C15 C14 S1 118.97(12) . . ?
C16 C15 C14 118.83(15) . . ?
C15 C16 C17 121.32(15) . . ?
C16 C17 C18 118.55(15) . . ?
C16 C17 C20 120.43(16) . . ?
C18 C17 C20 121.01(16) . . ?
C19 C18 C17 121.13(15) . . ?
C18 C19 C14 119.14(15) . . ?
C22 C21 C26 118.76(17) . . ?
C22 C21 C1 120.46(17) . . ?
C26 C21 C1 120.72(15) . . ?
C23 C22 C21 119.9(2) . . ?
C24 C23 C22 120.8(2) . . ?
C23 C24 C25 119.75(19) . . ?
C24 C25 C26 120.2(2) . . ?
C25 C26 C21 120.56(18) . . ?
Cl1 C28 Cl2 113.9(3) . . ?

loop_
_geom_bond_atom_site_label_1
_geom_bond_atom_site_label_2
_geom_bond_distance
_geom_bond_site_symmetry_2
_geom_bond_publ_flag
S1 O1 1.4279(12) . ?
S1 O2 1.4294(12) . ?
S1 N1 1.7143(13) . ?
S1 C14 1.7577(16) . ?
O3 C5 1.372(2) . ?
O3 C27 1.429(2) . ?
N1 C13 1.443(2) . ?
N1 C1 1.452(2) . ?
C1 C2 1.349(2) . ?
C1 C21 1.469(2) . ?
C2 C3 1.445(2) . ?
C3 C4 1.395(2) . ?
C3 C13 1.397(2) . ?
C4 C5 1.384(3) . ?
C5 C6 1.418(2) . ?
C6 C12 1.399(2) . ?
C6 C7 1.512(2) . ?
C7 C8 1.532(3) . ?
C8 C9 1.522(3) . ?
C9 C10 1.526(3) . ?
C10 C11 1.536(2) . ?
C11 C12 1.516(2) . ?
C12 C13 1.396(2) . ?
C14 C19 1.387(2) . ?
C14 C15 1.396(2) . ?
C15 C16 1.382(2) . ?
C16 C17 1.393(2) . ?
C17 C18 1.396(2) . ?
C17 C20 1.508(2) . ?
C18 C19 1.383(2) . ?
C21 C22 1.394(2) . ?
C21 C26 1.396(3) . ?
C22 C23 1.389(3) . ?
C23 C24 1.375(4) . ?
C24 C25 1.379(3) . ?
C25 C26 1.385(3) . ?
Cl1 C28 1.694(6) . ?
C28 Cl2 1.763(5) . ?

loop_
_geom_torsion_atom_site_label_1
_geom_torsion_atom_site_label_2
_geom_torsion_atom_site_label_3
_geom_torsion_atom_site_label_4
_geom_torsion
_geom_torsion_site_symmetry_1
_geom_torsion_site_symmetry_2
_geom_torsion_site_symmetry_3
_geom_torsion_site_symmetry_4
_geom_torsion_publ_flag
O1 S1 N1 C13 167.03(11) . . . . ?
O2 S1 N1 C13 37.82(12) . . . . ?
C14 S1 N1 C13 -76.82(12) . . . . ?
O1 S1 N1 C1 -74.00(12) . . . . ?
O2 S1 N1 C1 156.80(11) . . . . ?
C14 S1 N1 C1 42.15(12) . . . . ?
C13 N1 C1 C2 4.76(17) . . . . ?
S1 N1 C1 C2 -119.53(13) . . . . ?
C13 N1 C1 C21 -171.04(14) . . . . ?
S1 N1 C1 C21 64.67(16) . . . . ?
N1 C1 C2 C3 -2.07(18) . . . . ?
C21 C1 C2 C3 173.28(16) . . . . ?
C1 C2 C3 C4 -176.12(17) . . . . ?
C1 C2 C3 C13 -1.56(18) . . . . ?
C13 C3 C4 C5 -0.8(2) . . . . ?
C2 C3 C4 C5 173.20(16) . . . . ?
C27 O3 C5 C4 -3.3(2) . . . . ?
C27 O3 C5 C6 179.73(15) . . . . ?
C3 C4 C5 O3 -179.34(15) . . . . ?
C3 C4 C5 C6 -2.6(2) . . . . ?
O3 C5 C6 C12 177.38(14) . . . . ?
C4 C5 C6 C12 0.4(2) . . . . ?
O3 C5 C6 C7 1.3(2) . . . . ?
C4 C5 C6 C7 -175.70(15) . . . . ?
C12 C6 C7 C8 -73.5(2) . . . . ?
C5 C6 C7 C8 102.57(19) . . . . ?
C6 C7 C8 C9 79.0(2) . . . . ?
C7 C8 C9 C10 -58.0(2) . . . . ?
C8 C9 C10 C11 62.9(2) . . . . ?
C9 C10 C11 C12 -81.2(2) . . . . ?
C5 C6 C12 C13 5.0(2) . . . . ?
C7 C6 C12 C13 -178.86(14) . . . . ?
C5 C6 C12 C11 -166.68(14) . . . . ?
C7 C6 C12 C11 9.4(2) . . . . ?
C10 C11 C12 C13 -112.13(17) . . . . ?
C10 C11 C12 C6 59.1(2) . . . . ?
C6 C12 C13 C3 -8.6(2) . . . . ?
C11 C12 C13 C3 162.98(15) . . . . ?
C6 C12 C13 N1 179.45(14) . . . . ?
C11 C12 C13 N1 -8.9(2) . . . . ?
C4 C3 C13 C12 6.6(2) . . . . ?
C2 C3 C13 C12 -168.71(14) . . . . ?
C4 C3 C13 N1 179.93(14) . . . . ?
C2 C3 C13 N1 4.58(17) . . . . ?
C1 N1 C13 C12 167.13(15) . . . . ?
S1 N1 C13 C12 -70.21(18) . . . . ?
C1 N1 C13 C3 -5.69(16) . . . . ?
S1 N1 C13 C3 116.97(12) . . . . ?
O1 S1 C14 C19 7.39(15) . . . . ?
O2 S1 C14 C19 139.52(13) . . . . ?
N1 S1 C14 C19 -106.78(13) . . . . ?
O1 S1 C14 C15 -172.37(12) . . . . ?
O2 S1 C14 C15 -40.25(14) . . . . ?
N1 S1 C14 C15 73.45(13) . . . . ?
C19 C14 C15 C16 -0.2(2) . . . . ?
S1 C14 C15 C16 179.60(12) . . . . ?
C14 C15 C16 C17 -1.0(2) . . . . ?
C15 C16 C17 C18 1.3(2) . . . . ?
C15 C16 C17 C20 -178.51(16) . . . . ?
C16 C17 C18 C19 -0.6(2) . . . . ?
C20 C17 C18 C19 179.29(16) . . . . ?
C17 C18 C19 C14 -0.5(2) . . . . ?
C15 C14 C19 C18 0.9(2) . . . . ?
S1 C14 C19 C18 -178.84(12) . . . . ?
C2 C1 C21 C22 38.7(3) . . . . ?
N1 C1 C21 C22 -146.36(16) . . . . ?
C2 C1 C21 C26 -138.35(19) . . . . ?
N1 C1 C21 C26 36.5(2) . . . . ?
C26 C21 C22 C23 -0.6(3) . . . . ?
C1 C21 C22 C23 -177.74(17) . . . . ?
C21 C22 C23 C24 0.5(3) . . . . ?
C22 C23 C24 C25 0.1(3) . . . . ?
C23 C24 C25 C26 -0.8(3) . . . . ?
C24 C25 C26 C21 0.7(3) . . . . ?
C22 C21 C26 C25 0.0(3) . . . . ?
C1 C21 C26 C25 177.09(16) . . . . ?
